data_7230730
loop_
_publ_author_name
'Rizzato, Silvia'
'Moret, Massimo'
'Beghi, Fabio'
'Lo Presti, Leonardo'

_publ_section_title
;
 Crystallization and structural properties of a family of isotopological
 3D-networks: the case of a 4,4&#x2032;-bipy ligand--M2+ triflate system
;
_journal_issue 26
_journal_name_full CrystEngComm
_journal_page_first 3784
_journal_paper_doi 10.1039/C8CE00653A
_journal_volume 20
_journal_year 2018
_chemical_formula_moiety 'C22 H16 Cu F6 N4 O6 S2'
_chemical_formula_sum 'C22 H16 Cu F6 N4 O6 S2'
_chemical_formula_weight 674.05
_space_group_IT_number 142
_space_group_name_Hall '-I 4bd 2c'
_space_group_name_H-M_alt 'I 41/a c d :2'
_symmetry_cell_setting tetragonal
_symmetry_Int_Tables_number 142
_symmetry_space_group_name_Hall '-I 4bd 2c'
_symmetry_space_group_name_H-M 'I 41/a c d :2'
_atom_sites_solution_hydrogens geom
_atom_sites_solution_primary direct
_atom_sites_solution_secondary difmap
_audit_update_record
;
2018-03-29 deposited with the CCDC.
2018-05-25 downloaded from the CCDC.
;
_cell_angle_alpha 90
_cell_angle_beta 90
_cell_angle_gamma 90
_cell_formula_units_Z 16
_cell_length_a 28.280(7)
_cell_length_b 28.280
_cell_length_c 19.059(5)
_cell_measurement_reflns_used 6313
_cell_measurement_temperature 293(2)
_cell_measurement_theta_max 26.3
_cell_measurement_theta_min 2.3
_cell_volume 15243(5)
_computing_molecular_graphics 'VESTA 3: K. Momma and F. Izumi, J. Appl. Crystallogr.(2011),44,127'
_computing_publication_material 'WinGX: Farrugia, L. J. (1999). J. Appl. Cryst. 32, 837-838'
_computing_structure_refinement 'SHELX: Sheldrick, G. M. (2008). Acta Cryst. A64, 112-122'
_computing_structure_solution 'SIR 2014: C. Giacovazzo et all., J. Appl. Cryst.(2015) 48, 306'
_diffrn_ambient_temperature 293(2)
_diffrn_detector CCD_plate
_diffrn_measured_fraction_theta_full 0.999
_diffrn_measured_fraction_theta_max 0.999
_diffrn_measurement_device 'Bruker smart apex ccd diffractometer'
_diffrn_measurement_method omega-scan
_diffrn_radiation_monochromator graphite
_diffrn_radiation_type MoK\a
_diffrn_radiation_wavelength 0.71073
_diffrn_reflns_av_R_equivalents 0.0779
_diffrn_reflns_av_unetI/netI 0.0304
_diffrn_reflns_limit_h_max 27
_diffrn_reflns_limit_h_min -27
_diffrn_reflns_limit_k_max 27
_diffrn_reflns_limit_k_min -27
_diffrn_reflns_limit_l_max 18
_diffrn_reflns_limit_l_min -18
_diffrn_reflns_number 43955
_diffrn_reflns_theta_full 19.99
_diffrn_reflns_theta_max 19.99
_diffrn_reflns_theta_min 1.93
_diffrn_standards_decay_% 0
_exptl_absorpt_coefficient_mu 0.744
_exptl_absorpt_correction_T_max 0.7454
_exptl_absorpt_correction_T_min 0.5585
_exptl_absorpt_correction_type empirical
_exptl_absorpt_process_details 'Sadabs 2.01 (Bruker AXS, 1999)'
_exptl_crystal_colour blue
_exptl_crystal_density_diffrn 1.175
_exptl_crystal_density_method 'not measured'
_exptl_crystal_description 'polyhedral block'
_exptl_crystal_F_000 5424
_exptl_crystal_size_max 0.15
_exptl_crystal_size_mid 0.12
_exptl_crystal_size_min 0.12
_platon_squeeze_details
;
 Attempts to refine peaks of residual electron density as guest
 atoms were unsuccessful. The data were corrected for disordered
 electron density through use of the SQUEEZE procedure (Sluis, P. van der;
 Spek, A. L. Acta Crystallogr. 1990, A46, 194-201) as implemented in PLATON
 (Spek, A. L. (2003). J. Appl. Cryst. 36, 7-13)
 A total solvent-accessible surface of 1983,21 A^3^ (13,0%) and a 
 contact surface of 5292,87 A^3^ (34.7%)
;
_refine_diff_density_max 0.739
_refine_diff_density_min -1.051
_refine_diff_density_rms 0.149
_refine_ls_extinction_method none
_refine_ls_goodness_of_fit_ref 2.194
_refine_ls_hydrogen_treatment constr
_refine_ls_matrix_type full
_refine_ls_number_parameters 93
_refine_ls_number_reflns 1784
_refine_ls_number_restraints 41
_refine_ls_restrained_S_all 2.185
_refine_ls_R_factor_all 0.1937
_refine_ls_R_factor_gt 0.1712
_refine_ls_shift/su_max 0.111
_refine_ls_shift/su_mean 0.022
_refine_ls_structure_factor_coef Fsqd
_refine_ls_weighting_details 'calc w=1/[\s^2^(Fo^2^)+(0.2000P)^2^+0.0000P] where P=(Fo^2^+2Fc^2^)/3'
_refine_ls_weighting_scheme calc
_refine_ls_wR_factor_gt 0.5198
_refine_ls_wR_factor_ref 0.5337
_reflns_number_gt 1276
_reflns_number_total 1784
_reflns_threshold_expression >2sigma(I)
_cod_data_source_file c8ce00653a2.cif
_cod_data_source_block 1c
_cod_depositor_comments
;
The following automatic conversions were performed:

'_symmetry_cell_setting' value 'Tetragonal' changed to 'tetragonal'
according to
/home/data/users/saulius/crontab/automatic-downloads/rss-feeds/RSC/lib/dictionaries/cif_core.dic
dictionary named 'cif_core.dic' version 2.4.2 from 2011-04-26.

Automatic conversion script
Id: cif_fix_values 4973 2017-02-22 13:04:09Z antanas 

 Adding full bibliography for 7230729--7230734.cif.
;
_cod_original_sg_symbol_H-M 'I 41/acd'
_cod_database_code 7230730

loop_
_symmetry_equiv_pos_as_xyz
'x, y, z'
'-x, -y+1/2, z'
'x, -y, -z+1/2'
'-x+1/2, y, -z'
'-y+1/4, -x+1/4, -z+1/4'
'y+3/4, x+1/4, -z+1/4'
'y+1/4, -x+1/4, z+3/4'
'-y+1/4, x+3/4, z+1/4'
'x+1/2, y+1/2, z+1/2'
'-x+1/2, -y+1, z+1/2'
'x+1/2, -y+1/2, -z+1'
'-x+1, y+1/2, -z+1/2'
'-y+3/4, -x+3/4, -z+3/4'
'y+5/4, x+3/4, -z+3/4'
'y+3/4, -x+3/4, z+5/4'
'-y+3/4, x+5/4, z+3/4'
'-x, -y, -z'
'x, y-1/2, -z'
'-x, y, z-1/2'
'x-1/2, -y, z'
'y-1/4, x-1/4, z-1/4'
'-y-3/4, -x-1/4, z-1/4'
'-y-1/4, x-1/4, -z-3/4'
'y-1/4, -x-3/4, -z-1/4'
'-x+1/2, -y+1/2, -z+1/2'
'x+1/2, y, -z+1/2'
'-x+1/2, y+1/2, z'
'x, -y+1/2, z+1/2'
'y+1/4, x+1/4, z+1/4'
'-y-1/4, -x+1/4, z+1/4'
'-y+1/4, x+1/4, -z-1/4'
'y+1/4, -x-1/4, -z+1/4'

loop_
_atom_site_label
_atom_site_type_symbol
_atom_site_fract_x
_atom_site_fract_y
_atom_site_fract_z
_atom_site_U_iso_or_equiv
_atom_site_adp_type
_atom_site_occupancy
_atom_site_symmetry_multiplicity
_atom_site_calc_flag
_atom_site_refinement_flags
_atom_site_disorder_assembly
_atom_site_disorder_group
Cu1 Cu 0.75 0.25 0.75 0.0635(18) Uani 1 2 d S . .
N1 N 0.7102(3) 0.3011(3) 0.7016(4) 0.040(3) Uiso 1 1 d GD . .
C11 C 0.7287(2) 0.3365(4) 0.6589(8) 0.057(7) Uiso 0.5 1 d PG A 1
H11 H 0.7612 0.3386 0.6521 0.069 Uiso 0.5 1 calc PR A 1
C12 C 0.6986(4) 0.3686(4) 0.6264(7) 0.086(9) Uiso 0.5 1 d PG A 1
H12 H 0.711 0.3922 0.5978 0.104 Uiso 0.5 1 calc PR A 1
C13 C 0.6500(3) 0.3653(3) 0.6365(6) 0.061(4) Uiso 1 1 d GD A .
C14 C 0.6316(2) 0.3300(5) 0.6792(9) 0.20(2) Uiso 0.5 1 d PG A 1
H14 H 0.5991 0.3279 0.686 0.244 Uiso 0.5 1 calc PR A 1
C15 C 0.6616(3) 0.2979(5) 0.7117(8) 0.095(11) Uiso 0.5 1 d PG A 1
H15 H 0.6493 0.2743 0.7403 0.115 Uiso 0.5 1 calc PR A 1
C31 C 0.6948(6) 0.3373(6) 0.7425(11) 0.047(7) Uiso 0.5 1 d PD A 2
H31 H 0.7037 0.3402 0.7893 0.057 Uiso 0.5 1 calc PR A 2
C32 C 0.6637(7) 0.3707(9) 0.7092(11) 0.088(10) Uiso 0.5 1 d PD A 2
H32 H 0.6523 0.3963 0.7348 0.105 Uiso 0.5 1 calc PR A 2
C34 C 0.6677(6) 0.3261(5) 0.5978(11) 0.038(6) Uiso 0.5 1 d PD A 2
H34 H 0.6591 0.3213 0.5512 0.045 Uiso 0.5 1 calc PR A 2
C35 C 0.6991(7) 0.2944(8) 0.6331(10) 0.080(9) Uiso 0.5 1 d PD A 2
H35 H 0.7119 0.2689 0.6089 0.096 Uiso 0.5 1 calc PR A 2
N2 N 0.7934(3) 0.2991(3) 0.7913(4) 0.048(3) Uiso 1 1 d GD . .
C21 C 0.8166(5) 0.3331(4) 0.7516(3) 0.089(10) Uiso 0.5 1 d PG A 1
H21 H 0.8127 0.3339 0.7031 0.107 Uiso 0.5 1 calc PR A 1
C22 C 0.8457(5) 0.3660(4) 0.7842(4) 0.066(8) Uiso 0.5 1 d PG A 1
H22 H 0.8613 0.3888 0.7576 0.08 Uiso 0.5 1 calc PR A 1
C23 C 0.8517(3) 0.3649(3) 0.8566(5) 0.031(3) Uiso 1 1 d GD A .
C24 C 0.8284(5) 0.3308(4) 0.8963(3) 0.089(10) Uiso 0.5 1 d PG A 1
H24 H 0.8324 0.3301 0.9447 0.106 Uiso 0.5 1 calc PR A 1
C25 C 0.7993(4) 0.2979(4) 0.8637(4) 0.063(8) Uiso 0.5 1 d PG A 1
H25 H 0.7838 0.2751 0.8902 0.076 Uiso 0.5 1 calc PR A 1
C42 C 0.8679(8) 0.3300(6) 0.8095(8) 0.061(7) Uiso 0.5 1 d PD A 2
H42 H 0.9001 0.3293 0.8001 0.073 Uiso 0.5 1 calc PR A 2
C41 C 0.8392(6) 0.2958(8) 0.7752(11) 0.075(9) Uiso 0.5 1 d PD A 2
H41 H 0.8512 0.2733 0.7445 0.09 Uiso 0.5 1 calc PR A 2
C45 C 0.7725(9) 0.3305(7) 0.8354(9) 0.085(9) Uiso 0.5 1 d PD A 2
H45 H 0.7401 0.3299 0.8433 0.101 Uiso 0.5 1 calc PR A 2
C44 C 0.8020(6) 0.3647(7) 0.8694(10) 0.065(8) Uiso 0.5 1 d PD A 2
H44 H 0.7888 0.3867 0.8998 0.078 Uiso 0.5 1 calc PR A 2
S1 S 0.8390(3) 0.2600(3) 0.6003(5) 0.175(4) Uiso 1 1 d D A .
O1 O 0.7997(3) 0.2496(3) 0.6488(5) 0.066(3) Uiso 1 1 d D . .
O3 O 0.8878(6) 0.2448(5) 0.6221(11) 0.179(8) Uiso 1 1 d D . .
O2 O 0.8360(6) 0.3057(7) 0.5608(12) 0.237(10) Uiso 1 1 d D . .
C1T C 0.8417(7) 0.2177(7) 0.5376(11) 0.38(3) Uiso 1 1 d D . .
F3 F 0.8446(9) 0.1715(8) 0.5590(14) 0.316(8) Uiso 1 1 d D A .
F2 F 0.8788(9) 0.2201(9) 0.4914(12) 0.316(8) Uiso 1 1 d D A .
F1 F 0.8029(9) 0.2162(9) 0.4936(11) 0.316(8) Uiso 1 1 d D A .

loop_
_atom_site_aniso_label
_atom_site_aniso_U_11
_atom_site_aniso_U_22
_atom_site_aniso_U_33
_atom_site_aniso_U_23
_atom_site_aniso_U_13
_atom_site_aniso_U_12
Cu1 0.070(2) 0.043(2) 0.078(3) -0.0058(11) -0.0417(14) 0.0220(11)

loop_
_atom_type_symbol
_atom_type_description
_atom_type_scat_dispersion_real
_atom_type_scat_dispersion_imag
_atom_type_scat_source
C C 0.0033 0.0016 'International Tables Vol C Tables 4.2.6.8 and 6.1.1.4'
H H 0 0 'International Tables Vol C Tables 4.2.6.8 and 6.1.1.4'
N N 0.0061 0.0033 'International Tables Vol C Tables 4.2.6.8 and 6.1.1.4'
O O 0.0106 0.006 'International Tables Vol C Tables 4.2.6.8 and 6.1.1.4'
F F 0.0171 0.0103 'International Tables Vol C Tables 4.2.6.8 and 6.1.1.4'
S S 0.1246 0.1234 'International Tables Vol C Tables 4.2.6.8 and 6.1.1.4'
Cu Cu 0.3201 1.2651 'International Tables Vol C Tables 4.2.6.8 and 6.1.1.4'

loop_
_geom_angle_atom_site_label_1
_geom_angle_atom_site_label_2
_geom_angle_atom_site_label_3
_geom_angle
_geom_angle_site_symmetry_1
_geom_angle_site_symmetry_3
N2 Cu1 N2 180.0(4) 25_656 .
N2 Cu1 N1 91.4(4) 25_656 25_656
N2 Cu1 N1 88.6(4) . 25_656
N2 Cu1 N1 88.6(4) 25_656 .
N2 Cu1 N1 91.4(4) . .
N1 Cu1 N1 180.0(4) 25_656 .
N2 Cu1 O1 92.3(3) 25_656 .
N2 Cu1 O1 87.7(3) . .
N1 Cu1 O1 92.1(3) 25_656 .
N1 Cu1 O1 87.9(3) . .
N2 Cu1 O1 87.7(3) 25_656 25_656
N2 Cu1 O1 92.3(3) . 25_656
N1 Cu1 O1 87.9(3) 25_656 25_656
N1 Cu1 O1 92.1(3) . 25_656
O1 Cu1 O1 180.0(4) . 25_656
C35 N1 C31 125.7(16) . .
C35 N1 C11 68.0(10) . .
C31 N1 C11 85.2(9) . .
C35 N1 C15 84.0(10) . .
C31 N1 C15 69.6(9) . .
C11 N1 C15 120 . .
C35 N1 Cu1 117.5(11) . .
C31 N1 Cu1 116.7(10) . .
C11 N1 Cu1 124.3(5) . .
C15 N1 Cu1 115.7(5) . .
C12 C11 N1 120 . .
C13 C12 C11 120 . .
C12 C13 C14 120 . .
C12 C13 C34 68.4(9) . .
C14 C13 C34 82.8(9) . .
C12 C13 C32 82.0(10) . .
C14 C13 C32 67.4(9) . .
C34 C13 C32 119.0(15) . .
C12 C13 C23 124.7(11) . 7_564
C14 C13 C23 115.3(11) . 7_564
C34 C13 C23 122(3) . 7_564
C32 C13 C23 119(3) . 7_564
C15 C14 C13 120 . .
C14 C15 N1 120 . .
N1 C31 C32 115.9(19) . .
C31 C32 C13 121(2) . .
C13 C34 C35 117.5(18) . .
N1 C35 C34 121(2) . .
C41 N2 C45 127.5(18) . .
C41 N2 C21 57.6(8) . .
C45 N2 C21 95.1(9) . .
C41 N2 C25 96.3(9) . .
C45 N2 C25 56.8(8) . .
C21 N2 C25 120 . .
C41 N2 Cu1 117.1(12) . .
C45 N2 Cu1 115.4(12) . .
C21 N2 Cu1 123.6(5) . .
C25 N2 Cu1 116.4(5) . .
C22 C21 N2 120 . .
C21 C22 C23 120 . .
C42 C23 C24 90.9(8) . .
C42 C23 C22 54.8(7) . .
C24 C23 C22 120 . .
C42 C23 C44 115.2(12) . .
C24 C23 C44 55.8(7) . .
C22 C23 C44 93.0(8) . .
C42 C23 C13 120.7(15) . 8_645
C24 C23 C13 124(3) . 8_645
C22 C23 C13 116(3) . 8_645
C44 C23 C13 124.0(14) . 8_645
C23 C24 C25 120 . .
C24 C25 N2 120 . .
C23 C42 C41 125.7(16) . .
N2 C41 C42 113.7(16) . .
N2 C45 C44 117.9(17) . .
C23 C44 C45 120.0(16) . .
O1 S1 O2 116.5(8) . .
O1 S1 O3 117.3(9) . .
O2 S1 O3 116.0(9) . .
O1 S1 C1T 109.5(9) . .
O2 S1 C1T 105.0(13) . .
O3 S1 C1T 87.1(11) . .
S1 O1 Cu1 161.6(7) . .
F3 C1T F2 101.2(17) . .
F3 C1T F1 101.5(17) . .
F2 C1T F1 102.7(18) . .
F3 C1T S1 117.8(16) . .
F2 C1T S1 116.9(16) . .
F1 C1T S1 114.4(15) . .

loop_
_geom_bond_atom_site_label_1
_geom_bond_atom_site_label_2
_geom_bond_distance
_geom_bond_site_symmetry_2
Cu1 N2 2.013(7) 25_656
Cu1 N2 2.013(7) .
Cu1 N1 2.052(7) 25_656
Cu1 N1 2.052(7) .
Cu1 O1 2.386(9) .
Cu1 O1 2.386(9) 25_656
N1 C35 1.355(17) .
N1 C31 1.358(16) .
N1 C11 1.39 .
N1 C15 1.39 .
C11 C12 1.39 .
C12 C13 1.39 .
C13 C14 1.39 .
C13 C34 1.423(16) .
C13 C32 1.446(17) .
C13 C23 1.48(3) 7_564
C14 C15 1.39 .
C31 C32 1.438(18) .
C34 C35 1.430(18) .
N2 C41 1.334(16) .
N2 C45 1.359(16) .
N2 C21 1.39 .
N2 C25 1.39 .
C21 C22 1.39 .
C22 C23 1.39 .
C23 C42 1.411(15) .
C23 C24 1.39 .
C23 C44 1.424(15) .
C23 C13 1.48(3) 8_645
C24 C25 1.39 .
C42 C41 1.420(17) .
C45 C44 1.431(18) .
S1 O1 1.476(11) .
S1 O2 1.498(15) .
S1 O3 1.505(15) .
S1 C1T 1.69(2) .
C1T F3 1.37(2) .
C1T F2 1.37(2) .
C1T F1 1.38(2) .

loop_
_platon_squeeze_void_nr
_platon_squeeze_void_average_x
_platon_squeeze_void_average_y
_platon_squeeze_void_average_z
_platon_squeeze_void_volume
_platon_squeeze_void_count_electrons
_platon_squeeze_void_content
1 0.000 0.250 0.366 413 233 ' '
2 0.000 0.750 0.104 413 233 ' '
3 0.073 0.000 0.750 11 3 ' '
4 0.073 0.500 0.250 11 3 ' '
5 0.250 0.000 0.256 692 315 ' '
6 0.250 0.500 0.744 692 315 ' '
7 0.250 0.177 0.500 11 4 ' '
8 0.250 0.323 0.000 11 3 ' '
9 0.250 0.677 0.500 11 4 ' '
10 0.250 0.823 0.000 11 3 ' '
11 0.427 0.000 0.250 11 3 ' '
12 0.427 0.500 0.750 11 4 ' '
13 0.500 0.250 0.147 413 233 ' '
14 0.500 0.750 0.381 413 233 ' '
15 0.573 0.000 0.750 11 3 ' '
16 0.573 0.500 0.250 11 3 ' '
17 0.750 0.000 0.244 692 315 ' '
18 0.750 0.500 0.756 692 315 ' '
19 0.750 0.177 0.000 11 4 ' '
20 0.750 0.323 0.500 11 3 ' '
21 0.750 0.677 0.000 11 4 ' '
22 0.750 0.823 0.500 11 3 ' '
23 0.927 0.000 0.250 11 4 ' '
24 0.927 0.500 0.750 11 3 ' '
